data_2209419
loop_
_publ_author_name
'Yang, Teng-Jiao'
'Xiao, Hong-Ping'
'Zhu, Long-Guan'

_publ_section_title
;
 Aquabis(1,10-phenanthroline)(3-sulfonatobenzoato)manganese(II)
 tetrahydrate
;
_journal_coeditor_code BT2113
_journal_issue 7
_journal_name_full 'Acta Crystallographica Section E'
_journal_page_first m1671
_journal_page_last m1672
_journal_paper_doi 10.1107/S1600536806023725
_journal_volume 62
_journal_year 2006
_chemical_formula_iupac '[Mn (C7 H4 O5 S) (C12 H8 N2)2 (H2 O)], 4H2 O'
_chemical_formula_moiety 'C31 H22 Mn N4 O6 S, 4H2 O1'
_chemical_formula_sum 'C31 H30 Mn N4 O10 S'
_chemical_formula_weight 705.59
_chemical_name_systematic
;
Aquabis(1,10-phenanthroline)(3-sulfonatobenzoato)manganese(II) tetrahydrate
;
_space_group_IT_number 15
_symmetry_cell_setting monoclinic
_symmetry_space_group_name_Hall '-C 2yc'
_symmetry_space_group_name_H-M 'C 1 2/c 1'
_atom_sites_solution_hydrogens geom
_atom_sites_solution_primary direct
_atom_sites_solution_secondary difmap
_audit_creation_method SHELXL-97
_cell_angle_alpha 90.00
_cell_angle_beta 90.032(8)
_cell_angle_gamma 90.00
_cell_formula_units_Z 8
_cell_length_a 33.549(7)
_cell_length_b 8.1406(15)
_cell_length_c 23.584(4)
_cell_measurement_reflns_used 3934
_cell_measurement_temperature 295(2)
_cell_measurement_theta_max 23.38
_cell_measurement_theta_min 2.57
_cell_volume 6441(2)
_computing_cell_refinement 'SAINT (Bruker, 2002)'
_computing_data_collection 'SMART (Bruker, 2002)'
_computing_data_reduction SAINT
_computing_molecular_graphics 'ORTEP-3 for Windows (Farrugia, 1997)'
_computing_publication_material 'WinGX (Farrugia, 1999)'
_computing_structure_refinement 'SHELXL97 (Sheldrick, 1997)'
_computing_structure_solution 'SHELXS97 (Sheldrick, 1997)'
_diffrn_ambient_temperature 295(2)
_diffrn_measured_fraction_theta_full 0.998
_diffrn_measured_fraction_theta_max 0.998
_diffrn_measurement_device_type 'Bruker APEX area-detector'
_diffrn_measurement_method '\f and \w'
_diffrn_radiation_monochromator graphite
_diffrn_radiation_source 'fine-focus sealed tube'
_diffrn_radiation_type MoK\a
_diffrn_radiation_wavelength 0.71073
_diffrn_reflns_av_R_equivalents 0.0332
_diffrn_reflns_av_sigmaI/netI 0.0428
_diffrn_reflns_limit_h_max 39
_diffrn_reflns_limit_h_min -40
_diffrn_reflns_limit_k_max 9
_diffrn_reflns_limit_k_min -9
_diffrn_reflns_limit_l_max 14
_diffrn_reflns_limit_l_min -28
_diffrn_reflns_number 16479
_diffrn_reflns_theta_full 25.10
_diffrn_reflns_theta_max 25.10
_diffrn_reflns_theta_min 1.21
_diffrn_standards_number 0
_exptl_absorpt_coefficient_mu 0.538
_exptl_absorpt_correction_T_max 0.9285
_exptl_absorpt_correction_T_min 0.8425
_exptl_absorpt_correction_type multi-scan
_exptl_absorpt_process_details '(SADABS; Bruker, 2002)'
_exptl_crystal_colour 'pale yellow'
_exptl_crystal_density_diffrn 1.455
_exptl_crystal_density_method 'not measured'
_exptl_crystal_description plate
_exptl_crystal_F_000 2920
_exptl_crystal_size_max 0.33
_exptl_crystal_size_mid 0.21
_exptl_crystal_size_min 0.14
_refine_diff_density_max 0.431
_refine_diff_density_min -0.475
_refine_ls_extinction_method none
_refine_ls_goodness_of_fit_ref 1.162
_refine_ls_hydrogen_treatment constr
_refine_ls_matrix_type full
_refine_ls_number_parameters 454
_refine_ls_number_reflns 5733
_refine_ls_number_restraints 19
_refine_ls_restrained_S_all 1.160
_refine_ls_R_factor_all 0.0748
_refine_ls_R_factor_gt 0.0647
_refine_ls_shift/su_max 0.000
_refine_ls_shift/su_mean 0.000
_refine_ls_structure_factor_coef Fsqd
_refine_ls_weighting_details 'calc w=1/[\s^2^(Fo^2^)+(0.0531P)^2^+13.5505P] where P=(Fo^2^+2Fc^2^)/3'
_refine_ls_weighting_scheme calc
_refine_ls_wR_factor_gt 0.1399
_refine_ls_wR_factor_ref 0.1454
_reflns_number_gt 5039
_reflns_number_total 5733
_reflns_threshold_expression I>2\s(I)
_cod_data_source_file bt2113.cif
_cod_data_source_block I
_cod_depositor_comments
;
The following automatic conversions were performed:
'_symmetry_cell_setting' value 'Monoclinic' changed to 'monoclinic'
according to '/home/saulius/struct/CIF-dictionaries/cif_core.dic'
dictionary named 'cif_core.dic' version 2.4.1 from 2010-06-29.

Automatic conversion script
Id: cif_fix_enum 1527 2010-12-29 10:47:43Z saulius 

The following automatic conversions were performed:

'_symmetry_cell_setting' value 'Monoclinic' changed to 'monoclinic'
according to /home/saulius/struct/CIF-dictionaries/cif_core.dic
dictionary named 'cif_core.dic' version 2.4.1 from 2010-06-29.

Automatic conversion script
Id: cif_fix_values 1715 2011-07-08 13:25:40Z adriana 
;
_cod_original_sg_symbol_H-M 'C 2/c'
_cod_database_code 2209419
_cod_database_fobs_code 2209419

loop_
_symmetry_equiv_pos_as_xyz
'x, y, z'
'-x, y, -z+1/2'
'x+1/2, y+1/2, z'
'-x+1/2, y+1/2, -z+1/2'
'-x, -y, -z'
'x, -y, z-1/2'
'-x+1/2, -y+1/2, -z'
'x+1/2, -y+1/2, z-1/2'

loop_
_atom_site_type_symbol
_atom_site_label
_atom_site_fract_x
_atom_site_fract_y
_atom_site_fract_z
_atom_site_U_iso_or_equiv
_atom_site_adp_type
_atom_site_calc_flag
_atom_site_refinement_flags
_atom_site_occupancy
Mn Mn1 0.117290(14) 0.30348(6) 1.02202(2) 0.03239(17) Uani d . 1
S S1 0.12453(4) 0.51710(14) 0.73898(4) 0.0556(3) Uani d . 1
N N1 0.17516(8) 0.1927(3) 0.98701(12) 0.0356(6) Uani d . 1
N N2 0.13625(8) 0.1074(4) 1.08331(12) 0.0372(7) Uani d . 1
N N3 0.07779(8) 0.1683(4) 0.96005(13) 0.0405(7) Uani d . 1
N N4 0.05381(8) 0.3322(4) 1.05377(12) 0.0395(7) Uani d . 1
O O1 0.12094(7) 0.4887(3) 0.96059(9) 0.0398(6) Uani d . 1
O O2 0.15401(9) 0.7022(3) 0.99596(10) 0.0544(7) Uani d . 1
O O3 0.12558(16) 0.3510(4) 0.75880(14) 0.1101(16) Uani d . 1
O O4 0.08577(12) 0.5719(7) 0.72540(18) 0.131(2) Uani d . 1
O O5 0.15256(11) 0.5430(5) 0.69360(12) 0.0845(11) Uani d . 1
O O6 0.14234(11) 0.4839(4) 1.07932(11) 0.0625(8) Uani d D 1
O O7 0.03876(18) 0.2087(9) 0.7263(3) 0.155(2) Uani d D 1
O O8 0.03920(15) 0.8689(7) 0.7314(2) 0.1270(17) Uani d D 1
O O9 0.2190(2) 0.3008(9) 0.7855(4) 0.204(3) Uani d D 1
O O10 0.23597(17) 0.5345(14) 0.7171(3) 0.239(4) Uani d D 1
C C1 0.19416(11) 0.2339(5) 0.93948(16) 0.0425(9) Uani d . 1
H H1 0.1822 0.3097 0.9154 0.051 Uiso calc R 1
C C2 0.23102(11) 0.1690(5) 0.92414(18) 0.0491(10) Uani d . 1
H H2 0.2432 0.2008 0.8905 0.059 Uiso calc R 1
C C3 0.24894(11) 0.0586(5) 0.95910(19) 0.0521(11) Uani d . 1
H H3 0.2736 0.0143 0.9495 0.063 Uiso calc R 1
C C4 0.23013(10) 0.0114(4) 1.00985(17) 0.0427(9) Uani d . 1
C C5 0.24728(12) -0.1012(5) 1.0495(2) 0.0559(11) Uani d . 1
H H5 0.2722 -0.1463 1.0421 0.067 Uiso calc R 1
C C6 0.22808(14) -0.1428(5) 1.0971(2) 0.0600(12) Uani d . 1
H H6 0.2398 -0.2171 1.1219 0.072 Uiso calc R 1
C C7 0.18999(12) -0.0760(5) 1.11041(17) 0.0464(9) Uani d . 1
C C8 0.16832(14) -0.1183(5) 1.15883(19) 0.0613(12) Uani d . 1
H H8 0.1787 -0.1939 1.1844 0.074 Uiso calc R 1
C C9 0.13208(14) -0.0492(5) 1.16860(18) 0.0598(11) Uani d . 1
H H9 0.1174 -0.0779 1.2006 0.072 Uiso calc R 1
C C10 0.11734(12) 0.0644(5) 1.13033(16) 0.0470(9) Uani d . 1
H H10 0.0929 0.1131 1.1380 0.056 Uiso calc R 1
C C11 0.19283(9) 0.0814(4) 1.02154(14) 0.0346(8) Uani d . 1
C C12 0.17241(10) 0.0367(4) 1.07275(15) 0.0371(8) Uani d . 1
C C13 0.08938(13) 0.0895(5) 0.91395(18) 0.0567(11) Uani d . 1
H H13 0.1166 0.0757 0.9081 0.068 Uiso calc R 1
C C14 0.06338(15) 0.0262(6) 0.8738(2) 0.0712(14) Uani d . 1
H H14 0.0731 -0.0292 0.8422 0.085 Uiso calc R 1
C C15 0.02370(15) 0.0465(6) 0.8814(2) 0.0686(13) Uani d . 1
H H15 0.0058 0.0052 0.8548 0.082 Uiso calc R 1
C C16 0.00969(11) 0.1298(5) 0.92935(18) 0.0496(10) Uani d . 1
C C17 -0.03159(13) 0.1576(6) 0.9405(2) 0.0653(13) Uani d . 1
H H17 -0.0505 0.1185 0.9151 0.078 Uiso calc R 1
C C18 -0.04351(12) 0.2383(6) 0.9867(2) 0.0643(13) Uani d . 1
H H18 -0.0706 0.2548 0.9925 0.077 Uiso calc R 1
C C19 -0.01569(11) 0.3001(5) 1.02750(19) 0.0497(10) Uani d . 1
C C20 -0.02620(13) 0.3867(6) 1.0766(2) 0.0622(12) Uani d . 1
H H20 -0.0529 0.4073 1.0845 0.075 Uiso calc R 1
C C21 0.00216(13) 0.4400(6) 1.1125(2) 0.0640(12) Uani d . 1
H H21 -0.0048 0.4955 1.1455 0.077 Uiso calc R 1
C C22 0.04218(12) 0.4114(5) 1.09981(17) 0.0536(10) Uani d . 1
H H22 0.0615 0.4497 1.1248 0.064 Uiso calc R 1
C C23 0.03797(10) 0.1883(4) 0.96794(15) 0.0389(8) Uani d . 1
C C24 0.02550(10) 0.2749(4) 1.01791(15) 0.0378(8) Uani d . 1
C C25 0.14057(9) 0.6207(4) 0.95620(13) 0.0315(7) Uani d . 1
C C26 0.14758(9) 0.6790(4) 0.89644(13) 0.0309(7) Uani d . 1
C C27 0.13416(9) 0.5877(4) 0.85069(13) 0.0327(7) Uani d . 1
H H27 0.1200 0.4911 0.8568 0.039 Uiso calc R 1
C C28 0.14165(10) 0.6393(4) 0.79632(14) 0.0371(8) Uani d . 1
C C29 0.16225(12) 0.7823(5) 0.78641(16) 0.0500(10) Uani d . 1
H H29 0.1670 0.8169 0.7495 0.060 Uiso calc R 1
C C30 0.17578(13) 0.8739(5) 0.83149(16) 0.0534(10) Uani d . 1
H H30 0.1899 0.9705 0.8250 0.064 Uiso calc R 1
C C31 0.16857(10) 0.8229(4) 0.88619(15) 0.0396(8) Uani d . 1
H H31 0.1778 0.8853 0.9165 0.047 Uiso calc R 1
H H6B 0.1481(14) 0.572(3) 1.0623(14) 0.080 Uiso d D 1
H H6A 0.1442(14) 0.498(5) 1.1147(5) 0.080 Uiso d D 1
H H7A 0.0324(2) 0.298(3) 0.7433(18) 0.080 Uiso d D 1
H H7B 0.0556(14) 0.160(5) 0.7479(17) 0.080 Uiso d D 1
H H8A 0.0582(11) 0.803(5) 0.7236(16) 0.080 Uiso d D 1
H H8B 0.03110(19) 0.844(6) 0.7646(5) 0.080 Uiso d D 1
H H9A 0.2324(10) 0.214(3) 0.7790(18) 0.080 Uiso d D 1
H H9B 0.1946(4) 0.279(5) 0.787(3) 0.080 Uiso d D 1
H H10A 0.2111(5) 0.545(5) 0.7095(15) 0.080 Uiso d D 1
H H10B 0.2457(4) 0.474(4) 0.6915(15) 0.080 Uiso d D 1

loop_
_atom_site_aniso_label
_atom_site_aniso_U_11
_atom_site_aniso_U_22
_atom_site_aniso_U_33
_atom_site_aniso_U_12
_atom_site_aniso_U_13
_atom_site_aniso_U_23
Mn1 0.0302(3) 0.0381(3) 0.0289(3) 0.0009(2) -0.0014(2) 0.0025(2)
S1 0.0716(7) 0.0638(7) 0.0315(5) -0.0038(5) -0.0061(5) -0.0134(5)
N1 0.0338(15) 0.0380(16) 0.0349(15) -0.0019(12) -0.0007(12) -0.0044(13)
N2 0.0367(16) 0.0374(16) 0.0374(16) -0.0022(13) -0.0011(13) 0.0040(13)
N3 0.0384(16) 0.0407(17) 0.0425(17) 0.0015(13) -0.0001(13) -0.0008(14)
N4 0.0395(16) 0.0418(17) 0.0372(16) 0.0035(13) 0.0029(13) 0.0034(14)
O1 0.0478(14) 0.0410(14) 0.0305(13) -0.0092(11) -0.0053(11) 0.0073(11)
O2 0.0781(19) 0.0586(17) 0.0264(13) -0.0230(15) -0.0053(13) -0.0066(12)
O3 0.221(5) 0.062(2) 0.0476(19) -0.034(3) 0.004(2) -0.0203(17)
O4 0.084(3) 0.197(5) 0.111(3) 0.034(3) -0.052(2) -0.085(3)
O5 0.107(3) 0.118(3) 0.0289(15) -0.017(2) 0.0063(16) -0.0165(17)
O6 0.105(2) 0.0543(18) 0.0282(14) -0.0225(17) -0.0120(16) 0.0019(13)
O7 0.128(5) 0.150(5) 0.186(6) -0.043(4) -0.008(4) -0.019(5)
O8 0.114(4) 0.127(4) 0.141(4) 0.017(3) 0.026(3) -0.010(3)
O9 0.193(7) 0.219(8) 0.201(7) 0.079(6) -0.052(7) 0.005(6)
O10 0.102(4) 0.399(13) 0.216(8) 0.062(6) 0.078(5) 0.003(8)
C1 0.044(2) 0.042(2) 0.041(2) -0.0058(17) 0.0053(17) -0.0077(17)
C2 0.045(2) 0.051(2) 0.052(2) -0.0118(19) 0.0144(19) -0.018(2)
C3 0.034(2) 0.051(2) 0.071(3) -0.0041(18) 0.006(2) -0.030(2)
C4 0.0326(18) 0.038(2) 0.058(2) 0.0016(15) -0.0067(17) -0.0181(18)
C5 0.040(2) 0.048(2) 0.080(3) 0.0150(18) -0.019(2) -0.017(2)
C6 0.068(3) 0.046(2) 0.066(3) 0.018(2) -0.024(2) -0.005(2)
C7 0.051(2) 0.034(2) 0.053(2) 0.0020(17) -0.0151(19) 0.0006(18)
C8 0.083(3) 0.047(2) 0.054(3) 0.001(2) -0.018(2) 0.016(2)
C9 0.075(3) 0.057(3) 0.047(2) -0.007(2) 0.003(2) 0.017(2)
C10 0.048(2) 0.049(2) 0.043(2) -0.0059(18) 0.0023(18) 0.0066(18)
C11 0.0301(17) 0.0330(18) 0.0407(19) -0.0027(14) -0.0059(15) -0.0092(15)
C12 0.0391(19) 0.0295(18) 0.043(2) -0.0029(14) -0.0085(16) -0.0057(15)
C13 0.053(2) 0.062(3) 0.055(3) 0.002(2) -0.003(2) -0.018(2)
C14 0.075(3) 0.079(3) 0.060(3) 0.004(3) -0.007(2) -0.029(3)
C15 0.078(3) 0.064(3) 0.064(3) -0.005(2) -0.030(3) -0.013(2)
C16 0.043(2) 0.044(2) 0.062(3) -0.0028(17) -0.0168(19) 0.006(2)
C17 0.047(2) 0.059(3) 0.090(4) -0.007(2) -0.026(2) -0.004(3)
C18 0.032(2) 0.062(3) 0.099(4) 0.002(2) -0.012(2) 0.011(3)
C19 0.039(2) 0.041(2) 0.069(3) 0.0045(17) 0.0038(19) 0.015(2)
C20 0.039(2) 0.066(3) 0.081(3) 0.011(2) 0.017(2) 0.008(3)
C21 0.061(3) 0.075(3) 0.057(3) 0.018(2) 0.017(2) -0.001(2)
C22 0.054(2) 0.064(3) 0.043(2) 0.008(2) 0.0021(19) 0.000(2)
C23 0.0391(19) 0.0319(18) 0.046(2) -0.0004(15) -0.0058(16) 0.0073(16)
C24 0.0333(18) 0.0328(19) 0.047(2) 0.0015(15) -0.0026(16) 0.0110(16)
C25 0.0310(17) 0.0364(19) 0.0272(17) 0.0047(14) -0.0011(14) -0.0001(15)
C26 0.0312(16) 0.0330(18) 0.0285(17) 0.0047(14) -0.0026(13) -0.0013(14)
C27 0.0345(17) 0.0329(18) 0.0308(18) 0.0009(14) 0.0009(14) 0.0008(14)
C28 0.044(2) 0.040(2) 0.0275(17) 0.0022(16) -0.0004(15) -0.0027(15)
C29 0.063(3) 0.056(3) 0.0309(19) -0.007(2) 0.0015(18) 0.0097(18)
C30 0.070(3) 0.045(2) 0.046(2) -0.022(2) 0.002(2) 0.0078(19)
C31 0.047(2) 0.0349(19) 0.0370(19) -0.0061(16) -0.0049(16) -0.0042(16)

loop_
_atom_type_symbol
_atom_type_description
_atom_type_scat_dispersion_real
_atom_type_scat_dispersion_imag
_atom_type_scat_source
C C 0.0033 0.0016 'International Tables Vol C Tables 4.2.6.8 and 6.1.1.4'
H H 0.0000 0.0000 'International Tables Vol C Tables 4.2.6.8 and 6.1.1.4'
N N 0.0061 0.0033 'International Tables Vol C Tables 4.2.6.8 and 6.1.1.4'
O O 0.0106 0.0060 'International Tables Vol C Tables 4.2.6.8 and 6.1.1.4'
S S 0.1246 0.1234 'International Tables Vol C Tables 4.2.6.8 and 6.1.1.4'
Mn Mn 0.3368 0.7283 'International Tables Vol C Tables 4.2.6.8 and 6.1.1.4'

loop_
_geom_angle_atom_site_label_1
_geom_angle_atom_site_label_2
_geom_angle_atom_site_label_3
_geom_angle
_geom_angle_publ_flag
O1 Mn1 O6 85.45(10) yes
O1 Mn1 N2 160.12(10) yes
O6 Mn1 N2 88.33(11) yes
O1 Mn1 N3 86.42(10) yes
O6 Mn1 N3 164.10(12) yes
N2 Mn1 N3 103.66(11) yes
O1 Mn1 N4 102.08(10) yes
O6 Mn1 N4 95.06(12) yes
N2 Mn1 N4 97.25(10) yes
N3 Mn1 N4 73.34(11) yes
O1 Mn1 N1 89.09(10) yes
O6 Mn1 N1 99.37(12) yes
N2 Mn1 N1 73.31(10) yes
N3 Mn1 N1 94.13(10) yes
N4 Mn1 N1 162.41(11) yes
O4 S1 O3 113.3(3) yes
O4 S1 O5 112.8(3) yes
O3 S1 O5 111.4(2) yes
O4 S1 C28 107.1(2) ?
O3 S1 C28 105.83(19) ?
O5 S1 C28 105.84(18) ?
C1 N1 C11 117.7(3) ?
C1 N1 Mn1 127.5(2) ?
C11 N1 Mn1 114.6(2) ?
C10 N2 C12 117.8(3) ?
C10 N2 Mn1 126.2(2) ?
C12 N2 Mn1 115.7(2) ?
C13 N3 C23 117.4(3) ?
C13 N3 Mn1 126.6(3) ?
C23 N3 Mn1 115.4(2) ?
C22 N4 C24 118.3(3) ?
C22 N4 Mn1 126.8(3) ?
C24 N4 Mn1 114.6(2) ?
C25 O1 Mn1 134.3(2) ?
Mn1 O6 H6B 112(3) ?
Mn1 O6 H6A 138(3) ?
H6B O6 H6A 110(4) ?
H7A O7 H7B 106(4) ?
H8A O8 H8B 107(4) ?
H9A O9 H9B 110(4) ?
H10A O10 H10B 106.9(17) ?
N1 C1 C2 123.2(4) ?
N1 C1 H1 118.4 ?
C2 C1 H1 118.4 ?
C3 C2 C1 119.1(4) ?
C3 C2 H2 120.5 ?
C1 C2 H2 120.5 ?
C2 C3 C4 119.9(3) ?
C2 C3 H3 120.1 ?
C4 C3 H3 120.1 ?
C11 C4 C3 117.2(4) ?
C11 C4 C5 119.4(4) ?
C3 C4 C5 123.5(4) ?
C6 C5 C4 121.1(4) ?
C6 C5 H5 119.4 ?
C4 C5 H5 119.4 ?
C5 C6 C7 121.4(4) ?
C5 C6 H6 119.3 ?
C7 C6 H6 119.3 ?
C8 C7 C12 117.3(4) ?
C8 C7 C6 123.6(4) ?
C12 C7 C6 119.1(4) ?
C9 C8 C7 120.2(4) ?
C9 C8 H8 119.9 ?
C7 C8 H8 119.9 ?
C8 C9 C10 119.0(4) ?
C8 C9 H9 120.5 ?
C10 C9 H9 120.5 ?
N2 C10 C9 123.5(4) ?
N2 C10 H10 118.3 ?
C9 C10 H10 118.3 ?
N1 C11 C4 122.9(3) ?
N1 C11 C12 117.8(3) ?
C4 C11 C12 119.2(3) ?
N2 C12 C7 122.1(3) ?
N2 C12 C11 118.1(3) ?
C7 C12 C11 119.8(3) ?
N3 C13 C14 123.9(4) ?
N3 C13 H13 118.1 ?
C14 C13 H13 118.1 ?
C15 C14 C13 118.9(4) ?
C15 C14 H14 120.6 ?
C13 C14 H14 120.6 ?
C14 C15 C16 119.7(4) ?
C14 C15 H15 120.1 ?
C16 C15 H15 120.1 ?
C23 C16 C15 117.6(4) ?
C23 C16 C17 118.9(4) ?
C15 C16 C17 123.5(4) ?
C18 C17 C16 121.4(4) ?
C18 C17 H17 119.3 ?
C16 C17 H17 119.3 ?
C17 C18 C19 121.8(4) ?
C17 C18 H18 119.1 ?
C19 C18 H18 119.1 ?
C20 C19 C24 116.8(4) ?
C20 C19 C18 124.6(4) ?
C24 C19 C18 118.5(4) ?
C21 C20 C19 120.3(4) ?
C21 C20 H20 119.9 ?
C19 C20 H20 119.9 ?
C20 C21 C22 119.5(4) ?
C20 C21 H21 120.3 ?
C22 C21 H21 120.3 ?
N4 C22 C21 122.8(4) ?
N4 C22 H22 118.6 ?
C21 C22 H22 118.6 ?
N3 C23 C16 122.5(3) ?
N3 C23 C24 117.3(3) ?
C16 C23 C24 120.2(3) ?
N4 C24 C19 122.3(3) ?
N4 C24 C23 118.5(3) ?
C19 C24 C23 119.2(3) ?
O2 C25 O1 125.8(3) ?
O2 C25 C26 119.0(3) ?
O1 C25 C26 115.2(3) ?
C27 C26 C31 118.8(3) ?
C27 C26 C25 120.6(3) ?
C31 C26 C25 120.6(3) ?
C28 C27 C26 120.3(3) ?
C28 C27 H27 119.9 ?
C26 C27 H27 119.9 ?
C27 C28 C29 120.7(3) ?
C27 C28 S1 118.8(3) ?
C29 C28 S1 120.5(3) ?
C28 C29 C30 119.6(3) ?
C28 C29 H29 120.2 ?
C30 C29 H29 120.2 ?
C29 C30 C31 120.2(4) ?
C29 C30 H30 119.9 ?
C31 C30 H30 119.9 ?
C30 C31 C26 120.5(3) ?
C30 C31 H31 119.8 ?
C26 C31 H31 119.8 ?

loop_
_geom_bond_atom_site_label_1
_geom_bond_atom_site_label_2
_geom_bond_distance
_geom_bond_publ_flag
Mn1 O1 2.095(2) yes
Mn1 O6 2.165(3) yes
Mn1 N2 2.245(3) yes
Mn1 N3 2.258(3) yes
Mn1 N4 2.270(3) yes
Mn1 N1 2.295(3) yes
S1 O4 1.411(4) yes
S1 O3 1.431(4) yes
S1 O5 1.441(3) yes
S1 C28 1.774(4) ?
N1 C1 1.333(4) ?
N1 C11 1.354(4) ?
N2 C10 1.325(4) ?
N2 C12 1.366(4) ?
N3 C13 1.321(5) ?
N3 C23 1.358(4) ?
N4 C22 1.322(5) ?
N4 C24 1.354(5) ?
O1 C25 1.265(4) ?
O2 C25 1.234(4) ?
O6 H6B 0.84(3) ?
O6 H6A 0.844(10) ?
O7 H7A 0.86(3) ?
O7 H7B 0.86(4) ?
O8 H8A 0.85(4) ?
O8 H8B 0.854(10) ?
O9 H9A 0.85(3) ?
O9 H9B 0.840(10) ?
O10 H10A 0.856(10) ?
O10 H10B 0.85(3) ?
C1 C2 1.393(5) ?
C1 H1 0.9300 ?
C2 C3 1.359(6) ?
C2 H2 0.9300 ?
C3 C4 1.407(6) ?
C3 H3 0.9300 ?
C4 C11 1.402(5) ?
C4 C5 1.431(6) ?
C5 C6 1.337(6) ?
C5 H5 0.9300 ?
C6 C7 1.424(6) ?
C6 H6 0.9300 ?
C7 C8 1.397(6) ?
C7 C12 1.406(5) ?
C8 C9 1.359(6) ?
C8 H8 0.9300 ?
C9 C10 1.383(6) ?
C9 H9 0.9300 ?
C10 H10 0.9300 ?
C11 C12 1.436(5) ?
C13 C14 1.386(6) ?
C13 H13 0.9300 ?
C14 C15 1.354(6) ?
C14 H14 0.9300 ?
C15 C16 1.401(6) ?
C15 H15 0.9300 ?
C16 C23 1.398(5) ?
C16 C17 1.428(6) ?
C17 C18 1.333(6) ?
C17 H17 0.9300 ?
C18 C19 1.432(6) ?
C18 H18 0.9300 ?
C19 C20 1.401(6) ?
C19 C24 1.416(5) ?
C20 C21 1.344(6) ?
C20 H20 0.9300 ?
C21 C22 1.395(6) ?
C21 H21 0.9300 ?
C22 H22 0.9300 ?
C23 C24 1.436(5) ?
C25 C26 1.506(4) ?
C26 C27 1.385(4) ?
C26 C31 1.388(5) ?
C27 C28 1.373(5) ?
C27 H27 0.9300 ?
C28 C29 1.374(5) ?
C29 C30 1.375(5) ?
C29 H29 0.9300 ?
C30 C31 1.377(5) ?
C30 H30 0.9300 ?
C31 H31 0.9300 ?

loop_
_geom_torsion_atom_site_label_1
_geom_torsion_atom_site_label_2
_geom_torsion_atom_site_label_3
_geom_torsion_atom_site_label_4
_geom_torsion
O1 Mn1 N1 C1 -9.9(3)
O6 Mn1 N1 C1 -95.1(3)
N2 Mn1 N1 C1 179.5(3)
N3 Mn1 N1 C1 76.5(3)
N4 Mn1 N1 C1 120.1(4)
O1 Mn1 N1 C11 165.0(2)
O6 Mn1 N1 C11 79.8(2)
N2 Mn1 N1 C11 -5.6(2)
N3 Mn1 N1 C11 -108.6(2)
N4 Mn1 N1 C11 -65.0(4)
O1 Mn1 N2 C10 151.7(3)
O6 Mn1 N2 C10 80.0(3)
N3 Mn1 N2 C10 -89.4(3)
N4 Mn1 N2 C10 -14.9(3)
N1 Mn1 N2 C10 -179.7(3)
O1 Mn1 N2 C12 -22.6(4)
O6 Mn1 N2 C12 -94.3(2)
N3 Mn1 N2 C12 96.3(2)
N4 Mn1 N2 C12 170.8(2)
N1 Mn1 N2 C12 6.0(2)
O1 Mn1 N3 C13 75.6(3)
O6 Mn1 N3 C13 134.9(4)
N2 Mn1 N3 C13 -87.1(3)
N4 Mn1 N3 C13 179.3(4)
N1 Mn1 N3 C13 -13.3(3)
O1 Mn1 N3 C23 -95.9(2)
O6 Mn1 N3 C23 -36.6(5)
N2 Mn1 N3 C23 101.4(2)
N4 Mn1 N3 C23 7.8(2)
N1 Mn1 N3 C23 175.2(2)
O1 Mn1 N4 C22 -98.0(3)
O6 Mn1 N4 C22 -11.6(3)
N2 Mn1 N4 C22 77.4(3)
N3 Mn1 N4 C22 179.5(3)
N1 Mn1 N4 C22 133.5(4)
O1 Mn1 N4 C24 75.0(2)
O6 Mn1 N4 C24 161.4(2)
N2 Mn1 N4 C24 -109.6(2)
N3 Mn1 N4 C24 -7.5(2)
N1 Mn1 N4 C24 -53.5(5)
O6 Mn1 O1 C25 19.6(3)
N2 Mn1 O1 C25 -52.6(5)
N3 Mn1 O1 C25 -174.1(3)
N4 Mn1 O1 C25 113.8(3)
N1 Mn1 O1 C25 -79.9(3)
C11 N1 C1 C2 -0.4(5)
Mn1 N1 C1 C2 174.4(3)
N1 C1 C2 C3 -0.3(6)
C1 C2 C3 C4 0.1(5)
C2 C3 C4 C11 0.7(5)
C2 C3 C4 C5 -178.6(4)
C11 C4 C5 C6 1.1(6)
C3 C4 C5 C6 -179.6(4)
C4 C5 C6 C7 -0.5(6)
C5 C6 C7 C8 178.5(4)
C5 C6 C7 C12 -0.2(6)
C12 C7 C8 C9 -1.2(6)
C6 C7 C8 C9 -179.9(4)
C7 C8 C9 C10 -0.7(7)
C12 N2 C10 C9 -0.8(6)
Mn1 N2 C10 C9 -175.0(3)
C8 C9 C10 N2 1.8(7)
C1 N1 C11 C4 1.2(5)
Mn1 N1 C11 C4 -174.2(3)
C1 N1 C11 C12 -179.9(3)
Mn1 N1 C11 C12 4.7(4)
C3 C4 C11 N1 -1.4(5)
C5 C4 C11 N1 178.0(3)
C3 C4 C11 C12 179.8(3)
C5 C4 C11 C12 -0.9(5)
C10 N2 C12 C7 -1.2(5)
Mn1 N2 C12 C7 173.6(3)
C10 N2 C12 C11 179.3(3)
Mn1 N2 C12 C11 -5.9(4)
C8 C7 C12 N2 2.2(5)
C6 C7 C12 N2 -179.0(3)
C8 C7 C12 C11 -178.4(3)
C6 C7 C12 C11 0.4(5)
N1 C11 C12 N2 0.7(4)
C4 C11 C12 N2 179.6(3)
N1 C11 C12 C7 -178.8(3)
C4 C11 C12 C7 0.1(5)
C23 N3 C13 C14 -0.3(6)
Mn1 N3 C13 C14 -171.6(4)
N3 C13 C14 C15 0.6(8)
C13 C14 C15 C16 -0.2(8)
C14 C15 C16 C23 -0.3(7)
C14 C15 C16 C17 179.6(5)
C23 C16 C17 C18 0.3(7)
C15 C16 C17 C18 -179.7(5)
C16 C17 C18 C19 -0.5(7)
C17 C18 C19 C20 179.6(4)
C17 C18 C19 C24 0.4(6)
C24 C19 C20 C21 -0.8(6)
C18 C19 C20 C21 -180.0(4)
C19 C20 C21 C22 1.3(7)
C24 N4 C22 C21 -0.8(6)
Mn1 N4 C22 C21 171.9(3)
C20 C21 C22 N4 -0.5(7)
C13 N3 C23 C16 -0.3(5)
Mn1 N3 C23 C16 172.0(3)
C13 N3 C23 C24 -179.6(3)
Mn1 N3 C23 C24 -7.3(4)
C15 C16 C23 N3 0.6(6)
C17 C16 C23 N3 -179.3(4)
C15 C16 C23 C24 179.9(4)
C17 C16 C23 C24 -0.1(5)
C22 N4 C24 C19 1.4(5)
Mn1 N4 C24 C19 -172.3(3)
C22 N4 C24 C23 -179.8(3)
Mn1 N4 C24 C23 6.6(4)
C20 C19 C24 N4 -0.6(5)
C18 C19 C24 N4 178.7(3)
C20 C19 C24 C23 -179.4(3)
C18 C19 C24 C23 -0.2(5)
N3 C23 C24 N4 0.4(5)
C16 C23 C24 N4 -178.9(3)
N3 C23 C24 C19 179.3(3)
C16 C23 C24 C19 0.0(5)
Mn1 O1 C25 O2 -25.0(5)
Mn1 O1 C25 C26 154.9(2)
O2 C25 C26 C27 177.7(3)
O1 C25 C26 C27 -2.1(4)
O2 C25 C26 C31 -0.5(5)
O1 C25 C26 C31 179.7(3)
C31 C26 C27 C28 0.1(5)
C25 C26 C27 C28 -178.1(3)
C26 C27 C28 C29 -0.5(5)
C26 C27 C28 S1 179.1(2)
O4 S1 C28 C27 89.9(4)
O3 S1 C28 C27 -31.3(4)
O5 S1 C28 C27 -149.6(3)
O4 S1 C28 C29 -90.5(4)
O3 S1 C28 C29 148.3(4)
O5 S1 C28 C29 30.0(4)
C27 C28 C29 C30 0.6(6)
S1 C28 C29 C30 -179.0(3)
C28 C29 C30 C31 -0.3(6)
C29 C30 C31 C26 -0.1(6)
C27 C26 C31 C30 0.2(5)
C25 C26 C31 C30 178.4(3)
